data_7047996
loop_
_publ_author_name
'Langer, Philipp'
'Yang, Lixu'
'Pfeiffer, Constance R.'
'Lewis, William'
'Champness, Neil R.'

_publ_section_title
;
 Restricting shuttling in bis(imidazolium)&#x2026;pillar[5]arene rotaxanes
 using metal coordination.
;
_journal_issue 1
_journal_name_full 'Dalton transactions (Cambridge, England : 2003)'
_journal_page_first 58
_journal_page_last 64
_journal_paper_doi 10.1039/c8dt04096f
_journal_volume 48
_journal_year 2018
_chemical_formula_moiety 'C45 H50 O10, C32 H44 N4, 2(C H2 Cl2), 2(I)'
_chemical_formula_sum 'C79 H98 Cl4 I2 N4 O10'
_chemical_formula_weight 1659.21
_space_group_crystal_system monoclinic
_space_group_IT_number 14
_space_group_name_Hall '-P 2ybc'
_space_group_name_H-M_alt 'P 1 21/c 1'
_symmetry_space_group_name_Hall '-P 2ybc'
_symmetry_space_group_name_H-M 'P 1 21/c 1'
_atom_sites_solution_hydrogens geom
_atom_sites_solution_secondary difmap
_audit_creation_date 2017-05-12
_audit_creation_method
;
Olex2 1.2
(compiled 2017.03.28 svn.r3405 for OlexSys, GUI svn.r5335)
;
_audit_update_record
;
2017-05-31 deposited with the CCDC.
2018-10-31 downloaded from the CCDC.
;
_cell_angle_alpha 90
_cell_angle_beta 102.9695(15)
_cell_angle_gamma 90
_cell_formula_units_Z 4
_cell_length_a 20.0828(3)
_cell_length_b 12.8444(2)
_cell_length_c 31.5223(5)
_cell_measurement_reflns_used 48424
_cell_measurement_temperature 120(2)
_cell_measurement_theta_max 73.6940
_cell_measurement_theta_min 3.4810
_cell_volume 7923.8(2)
_computing_cell_refinement 'CrysAlisPro 1.171.38.43 (Rigaku OD, 2015)'
_computing_data_collection 'CrysAlisPro 1.171.38.43 (Rigaku OD, 2015)'
_computing_data_reduction 'CrysAlisPro 1.171.38.43 (Rigaku OD, 2015)'
_computing_molecular_graphics 'Olex2 (Dolomanov et al., 2009)'
_computing_publication_material 'Olex2 (Dolomanov et al., 2009)'
_computing_structure_refinement 'ShelXL (Sheldrick, 2015)'
_computing_structure_solution 'ShelXT (Sheldrick, 2015)'
_diffrn_ambient_environment N~2~
_diffrn_ambient_temperature 120(2)
_diffrn_crystal_treatment 'flash frozen in gaseous N2'
_diffrn_detector 'CCD area detector'
_diffrn_detector_area_resol_mean 5.2349
_diffrn_detector_type 'Agilent Diffraction Atlas S2 detector'
_diffrn_measured_fraction_theta_full 1.000
_diffrn_measured_fraction_theta_max 1.000
_diffrn_measurement_details
;
List of Runs (angles in degrees, time in seconds):

  # Type    Start    End  Width  t~exp~   \w     \q     \k     \f   Frames
#--------------------------------------------------------------------------
  1  \w     16.00 113.00   1.00    5.00    --   42.83  57.00 -30.00   97
  2  \w    -20.00  83.00   1.00    5.00    --   42.83 -99.00-180.00  103
  3  \w     20.00 115.00   1.00    5.00    --   42.83  38.00  60.00   95
  4  \w     30.00  91.00   1.00   20.00    --  104.50 -30.00  90.00   61
  5  \w     23.00 109.00   1.00   20.00    --  104.50 -94.00 -30.00   86
  6  \w     30.00  91.00   1.00   20.00    --  104.50 -30.00-180.00   61
  7  \w     33.00  98.00   1.00   20.00    --  104.50 -45.00-150.00   65
  8  \w     24.00 150.00   1.00   20.00    --  104.50 -15.00-150.00  126
  9  \w     33.00  98.00   1.00   20.00    --  104.50 -45.00 -60.00   65
 10  \w     30.00  91.00   1.00   20.00    --  104.50 -30.00 150.00   61
 11  \w     23.00 109.00   1.00   20.00    --  104.50 -94.00  60.00   86
 12  \w    -30.00  65.00   1.00    5.00    --   42.83 -38.00  30.00   95
 13  \w     16.00 113.00   1.00    5.00    --   42.83  57.00 120.00   97
 14  \w     11.00 117.00   1.00    5.00    --   42.83  77.00-180.00  106
 15  \w     23.00 109.00   1.00   20.00    --  104.50 -94.00 150.00   86
 16  \w     59.00 178.00   1.00   20.00    --  104.50  15.00   0.00  119
 17  \w     77.00 175.00   1.00   20.00    --  104.50  61.00  60.00   98
 18  \w     77.00 175.00   1.00   20.00    --  104.50  61.00-180.00   98
 19  \w     77.00 175.00   1.00   20.00    --  104.50  61.00 120.00   98
 20  \w     80.00 176.00   1.00   20.00    --  104.50  45.00-120.00   96
 21  \w    -94.00  -2.00   1.00    5.00    --  -38.50 125.00-120.00   92
 22  \w     11.00 117.00   1.00    5.00    --   42.83  77.00  30.00  106
 23  \w     11.00 117.00   1.00    5.00    --   42.83  77.00 -90.00  106
 24  \w     73.00 102.00   1.00   20.00    --  104.50  77.00   0.00   29
;
_diffrn_measurement_device '\k-geometry diffractometer'
_diffrn_measurement_device_type 'GV1000, AtlasS2'
_diffrn_measurement_method '\w scans'
_diffrn_measurement_specimen_support 'MiTeGen micromount'
_diffrn_orient_matrix_type 'CrysAlisPro convention (1999,Acta A55,543-557)'
_diffrn_orient_matrix_UB_11 0.0765759000
_diffrn_orient_matrix_UB_12 0.0213931000
_diffrn_orient_matrix_UB_13 0.0181832000
_diffrn_orient_matrix_UB_21 0.0115005000
_diffrn_orient_matrix_UB_22 0.0026708000
_diffrn_orient_matrix_UB_23 -0.0467088000
_diffrn_orient_matrix_UB_31 -0.0141361000
_diffrn_orient_matrix_UB_32 0.1179446000
_diffrn_orient_matrix_UB_33 -0.0022148000
_diffrn_radiation_collimation 'focusing mirrors'
_diffrn_radiation_monochromator mirror
_diffrn_radiation_probe x-ray
_diffrn_radiation_type CuK\a
_diffrn_radiation_wavelength 1.54184
_diffrn_radiation_wavelength_determination fundamental
_diffrn_radiation_xray_symbol K-L~2,3~
_diffrn_reflns_av_R_equivalents 0.0850
_diffrn_reflns_av_unetI/netI 0.0356
_diffrn_reflns_Laue_measured_fraction_full 1.000
_diffrn_reflns_Laue_measured_fraction_max 1.000
_diffrn_reflns_limit_h_max 23
_diffrn_reflns_limit_h_min -23
_diffrn_reflns_limit_k_max 15
_diffrn_reflns_limit_k_min -14
_diffrn_reflns_limit_l_max 37
_diffrn_reflns_limit_l_min -37
_diffrn_reflns_number 95903
_diffrn_reflns_point_group_measured_fraction_full 1.000
_diffrn_reflns_point_group_measured_fraction_max 1.000
_diffrn_reflns_theta_full 66.599
_diffrn_reflns_theta_max 66.599
_diffrn_reflns_theta_min 3.730
_diffrn_source 'microfocus sealed tube'
_diffrn_source_current 0.8
_diffrn_source_power 0.04
_diffrn_source_target Cu
_diffrn_source_type 'Agilent Diffraction microfocus tube'
_diffrn_source_voltage 50
_exptl_absorpt_coefficient_mu 7.939
_exptl_absorpt_correction_T_max 0.196
_exptl_absorpt_correction_T_min 0.011
_exptl_absorpt_correction_type gaussian
_exptl_absorpt_process_details
;
CrysAlisPro 1.171.38.43 (Rigaku Oxford Diffraction, 2015)
Numerical absorption correction based on gaussian integration over
            a multifaceted crystal model
Empirical absorption correction using spherical harmonics,
 implemented in SCALE3 ABSPACK scaling algorithm.
;
_exptl_crystal_colour 'clear colourless'
_exptl_crystal_colour_lustre clear
_exptl_crystal_colour_primary colourless
_exptl_crystal_density_diffrn 1.391
_exptl_crystal_description plate
_exptl_crystal_F_000 3416
_exptl_crystal_size_max 0.386
_exptl_crystal_size_mid 0.253
_exptl_crystal_size_min 0.105
_refine_diff_density_max 2.278
_refine_diff_density_min -1.950
_refine_diff_density_rms 0.175
_refine_ls_extinction_method none
_refine_ls_goodness_of_fit_ref 1.086
_refine_ls_hydrogen_treatment constr
_refine_ls_matrix_type full
_refine_ls_number_parameters 908
_refine_ls_number_reflns 14000
_refine_ls_number_restraints 1350
_refine_ls_restrained_S_all 1.052
_refine_ls_R_factor_all 0.1512
_refine_ls_R_factor_gt 0.1494
_refine_ls_shift/su_max 0.001
_refine_ls_shift/su_mean 0.000
_refine_ls_structure_factor_coef Fsqd
_refine_ls_weighting_details 'w=1/[\s^2^(Fo^2^)+(0.0526P)^2^+234.3887P] where P=(Fo^2^+2Fc^2^)/3'
_refine_ls_weighting_scheme calc
_refine_ls_wR_factor_gt 0.3317
_refine_ls_wR_factor_ref 0.3323
_reflns_Friedel_coverage 0.000
_reflns_number_gt 13416
_reflns_number_total 14000
_reflns_threshold_expression 'I > 2\s(I)'
_cod_data_source_file c8dt04096f2.cif
_cod_data_source_block opelld
_cod_depositor_comments 'Adding full bibliography for 7047987--7047996.cif.'
_cod_database_code 7047996
_nottingham_internal_coll_name OPELLD
_nottingham_internal_coll_number 16277
_nottingham_internal_coll_client PEL/NRC
_nottingham_internal_coll_type custom
_nottingham_internal_coll_frame_method 'ofand \w scans'
_nottingham_internal_coll_frame_time 'degrees,, 5.00, 20.00'
_nottingham_internal_coll_frame_width 'in, 1.00'
_nottingham_internal_coll_user pcxpl
_nottingham_internal_coll_date 12/07/2016
_nottingham_internal_coll_location NOTTS
_nottingham_internal_coll_instrument 'GVB, PL13110001'
_nottingham_internal_process_date 21/07/2016
_nottingham_internal_process_user pczcrp
_nottingham_internal_solution_date 21/07/2016
_nottingham_internal_solution_user pczcrp
_nottingham_internal_refinement_date 21/07/2016
_nottingham_internal_refinement_user pczcrp
_nottingham_internal_self_archive_date 21/07/2016
_shelx_shelxl_version_number 2014/7
_chemical_oxdiff_formula C77H94N4O10I2
_chemical_oxdiff_usercomment 'OPELLD #16277 GVB-1105 FOMBLIN ON MICROMOUNT FOR PEL/NRC'
_shelx_space_group_comment
;
The symmetry employed for this shelxl refinement is uniquely defined
by the following loop, which should always be used as a source of
symmetry information in preference to the above space-group names.
They are only intended as comments.
;
_reflns_odcompleteness_completeness 99.96
_reflns_odcompleteness_iscentric 1
_reflns_odcompleteness_theta 66.49
_olex2_refinement_description
;
1. Fixed Uiso
 At 1.2 times of:
  All C(H) groups, All C(H,H) groups
 At 1.5 times of:
  All C(H,H,H) groups
2. Uiso/Uaniso restraints and constraints
All non-hydrogen atoms have similar U: within 2A with sigma of 0.01 and sigma
for terminal atoms of 0.02
3. Rigid body (RIGU) restrains
 All non-hydrogen atoms
 with sigma for 1-2 distances of 0.004 and sigma for 1-3 distances of 0.004
4.a Secondary CH2 refined with riding coordinates:
 C7(H7A,H7B), C14(H14A,H14B), C21(H21A,H21B), C28(H28A,H28B), C35(H35A,H35B),
 C55(H55A,H55B), C59(H59A,H59B), C60(H60A,H60B), C61(H61A,H61B), C62(H62A,H62B),
  C63(H63A,H63B), C64(H64A,H64B), C68(H68A,H68B), C1C(H1CA,H1CB), C2C(H2CA,H2CB)
4.b Aromatic/amide H refined with riding coordinates:
 C2(H2), C5(H5), C9(H9), C12(H12), C16(H16), C19(H19), C23(H23), C26(H26),
 C30(H30), C33(H33), C47(H47), C51(H51), C56(H56), C57(H57), C58(H58), C65(H65),
  C66(H66), C67(H67), C71(H71), C73(H73)
4.c Idealised Me refined as rotating group:
 C36(H36A,H36B,H36C), C37(H37A,H37B,H37C), C38(H38A,H38B,H38C), C39(H39A,H39B,
 H39C), C40(H40A,H40B,H40C), C41(H41A,H41B,H41C), C42(H42A,H42B,H42C), C43(H43A,
 H43B,H43C), C44(H44A,H44B,H44C), C45(H45A,H45B,H45C), C52(H52A,H52B,H52C),
 C53(H53A,H53B,H53C), C54(H54A,H54B,H54C), C75(H75A,H75B,H75C), C76(H76A,H76B,
 H76C), C77(H77A,H77B,H77C)
;
_olex2_exptl_crystal_mounting_method 'in fomblin film on a micromount'
_olex2_submission_special_instructions 'No special instructions were received'
_oxdiff_exptl_absorpt_empirical_details
;
Empirical correction (ABSPACK) includes:
- Absorption correction using spherical harmonics
- Frame scaling
;
_oxdiff_exptl_absorpt_empirical_full_max 2.405
_oxdiff_exptl_absorpt_empirical_full_min 0.438

loop_
_space_group_symop_operation_xyz
'x, y, z'
'-x, y+1/2, -z+1/2'
'-x, -y, -z'
'x, -y-1/2, z-1/2'

loop_
_atom_site_label
_atom_site_type_symbol
_atom_site_fract_x
_atom_site_fract_y
_atom_site_fract_z
_atom_site_U_iso_or_equiv
_atom_site_adp_type
_atom_site_occupancy
_atom_site_site_symmetry_order
_atom_site_calc_flag
_atom_site_refinement_flags_posn
_atom_site_refinement_flags_adp
O1 O 0.6645(4) 0.1985(7) 0.3135(3) 0.0456(18) Uani 1 1 d . U
O2 O 0.5946(5) 0.3368(8) 0.1446(3) 0.057(2) Uani 1 1 d . U
O3 O 0.5176(4) 0.5247(7) 0.2721(3) 0.0469(19) Uani 1 1 d . U
O4 O 0.6017(4) 0.7142(7) 0.1372(3) 0.0492(19) Uani 1 1 d . U
O5 O 0.6638(4) 0.8481(6) 0.3035(3) 0.0442(18) Uani 1 1 d . U
O6 O 0.8463(4) 0.8091(7) 0.1974(3) 0.0482(19) Uani 1 1 d . U
O7 O 0.9066(5) 0.7005(8) 0.3665(4) 0.064(2) Uani 1 1 d . U
O8 O 0.9766(4) 0.4811(7) 0.2331(3) 0.053(2) Uani 1 1 d . U
O9 O 0.9044(5) 0.3197(8) 0.3690(3) 0.055(2) Uani 1 1 d . U
O10 O 0.8301(4) 0.1701(7) 0.2010(3) 0.0460(18) Uani 1 1 d . U
C1 C 0.6821(6) 0.1959(9) 0.2420(5) 0.043(2) Uani 1 1 d . U
C2 C 0.6660(7) 0.2284(10) 0.2009(5) 0.049(2) Uani 1 1 d . U
H2 H 0.6917 0.2035 0.1812 0.059 Uiso 1 1 calc R .
C3 C 0.6112(7) 0.2994(10) 0.1857(5) 0.051(2) Uani 1 1 d . U
C4 C 0.5738(6) 0.3325(10) 0.2147(5) 0.044(2) Uani 1 1 d . U
C5 C 0.5905(6) 0.3034(10) 0.2575(5) 0.046(2) Uani 1 1 d . U
H5 H 0.5653 0.3303 0.2772 0.055 Uiso 1 1 calc R .
C6 C 0.6458(6) 0.2325(10) 0.2728(5) 0.045(2) Uani 1 1 d . U
C7 C 0.5138(6) 0.4064(10) 0.2001(5) 0.050(2) Uani 1 1 d . U
H7A H 0.4896 0.3875 0.1702 0.060 Uiso 1 1 calc R .
H7B H 0.4814 0.3967 0.2193 0.060 Uiso 1 1 calc R .
C8 C 0.5336(6) 0.5194(10) 0.2007(5) 0.042(2) Uani 1 1 d . U
C9 C 0.5537(6) 0.5656(10) 0.1673(5) 0.047(2) Uani 1 1 d . U
H9 H 0.5518 0.5275 0.1413 0.057 Uiso 1 1 calc R .
C10 C 0.5771(6) 0.6674(10) 0.1701(5) 0.046(2) Uani 1 1 d . U
C11 C 0.5787(6) 0.7257(10) 0.2074(4) 0.043(2) Uani 1 1 d . U
C12 C 0.5579(6) 0.6790(10) 0.2415(5) 0.045(2) Uani 1 1 d . U
H12 H 0.5586 0.7184 0.2671 0.054 Uiso 1 1 calc R .
C13 C 0.5357(6) 0.5752(10) 0.2399(5) 0.044(2) Uani 1 1 d . U
C14 C 0.6069(6) 0.8359(10) 0.2125(5) 0.049(2) Uani 1 1 d . U
H14A H 0.5834 0.8759 0.2317 0.058 Uiso 1 1 calc R .
H14B H 0.5976 0.8705 0.1837 0.058 Uiso 1 1 calc R .
C15 C 0.6835(6) 0.8357(9) 0.2318(4) 0.041(2) Uani 1 1 d . U
C16 C 0.7296(6) 0.8262(10) 0.2062(5) 0.046(2) Uani 1 1 d . U
H16 H 0.7138 0.8241 0.1754 0.055 Uiso 1 1 calc R .
C17 C 0.8002(6) 0.8194(10) 0.2245(5) 0.047(2) Uani 1 1 d . U
C18 C 0.8242(6) 0.8204(10) 0.2681(5) 0.046(2) Uani 1 1 d . U
C19 C 0.7787(7) 0.8348(10) 0.2950(5) 0.049(2) Uani 1 1 d . U
H19 H 0.7955 0.8408 0.3256 0.059 Uiso 1 1 calc R .
C20 C 0.7079(7) 0.8406(10) 0.2770(5) 0.046(2) Uani 1 1 d . U
C21 C 0.9002(7) 0.8107(11) 0.2903(5) 0.055(3) Uani 1 1 d . U
H21A H 0.9081 0.8418 0.3197 0.066 Uiso 1 1 calc R .
H21B H 0.9275 0.8504 0.2733 0.066 Uiso 1 1 calc R .
C22 C 0.9246(6) 0.6967(11) 0.2941(5) 0.052(2) Uani 1 1 d . U
C23 C 0.9402(6) 0.6449(11) 0.2613(5) 0.052(2) Uani 1 1 d . U
H23 H 0.9378 0.6788 0.2342 0.062 Uiso 1 1 calc R .
C24 C 0.9603(7) 0.5393(11) 0.2665(5) 0.053(2) Uani 1 1 d . U
C25 C 0.9661(6) 0.4902(11) 0.3050(5) 0.049(2) Uani 1 1 d . U
C26 C 0.9498(7) 0.5429(11) 0.3395(5) 0.055(2) Uani 1 1 d . U
H26 H 0.9543 0.5086 0.3667 0.066 Uiso 1 1 calc R .
C27 C 0.9263(7) 0.6488(12) 0.3350(5) 0.058(2) Uani 1 1 d . U
C28 C 0.9862(6) 0.3763(11) 0.3119(5) 0.054(3) Uani 1 1 d . U
H28A H 1.0209 0.3599 0.2951 0.065 Uiso 1 1 calc R .
H28B H 1.0073 0.3650 0.3431 0.065 Uiso 1 1 calc R .
C29 C 0.9263(6) 0.3022(10) 0.2983(5) 0.047(2) Uani 1 1 d . U
C30 C 0.9092(7) 0.2655(11) 0.2577(5) 0.053(2) Uani 1 1 d . U
H30 H 0.9374 0.2809 0.2380 0.064 Uiso 1 1 calc R .
C31 C 0.8496(7) 0.2036(10) 0.2434(5) 0.049(2) Uani 1 1 d . U
C32 C 0.8098(6) 0.1808(10) 0.2727(5) 0.046(2) Uani 1 1 d . U
C33 C 0.8270(7) 0.2188(11) 0.3140(5) 0.053(2) Uani 1 1 d . U
H33 H 0.7994 0.2017 0.3339 0.063 Uiso 1 1 calc R .
C34 C 0.8853(7) 0.2836(11) 0.3282(5) 0.052(2) Uani 1 1 d . U
C35 C 0.7433(6) 0.1215(10) 0.2586(5) 0.050(2) Uani 1 1 d . U
H35A H 0.7349 0.0805 0.2835 0.060 Uiso 1 1 calc R .
H35B H 0.7471 0.0722 0.2351 0.060 Uiso 1 1 calc R .
C36 C 0.6266(8) 0.2295(13) 0.3442(5) 0.061(4) Uani 1 1 d . U
H36A H 0.5782 0.2126 0.3330 0.092 Uiso 1 1 calc GR .
H36B H 0.6316 0.3047 0.3491 0.092 Uiso 1 1 calc GR .
H36C H 0.6437 0.1927 0.3717 0.092 Uiso 1 1 calc GR .
C37 C 0.6045(11) 0.2784(15) 0.1118(6) 0.086(5) Uani 1 1 d . U
H37A H 0.5862 0.3142 0.0842 0.130 Uiso 1 1 calc GR .
H37B H 0.5810 0.2115 0.1121 0.130 Uiso 1 1 calc GR .
H37C H 0.6535 0.2662 0.1150 0.130 Uiso 1 1 calc GR .
C38 C 0.5056(8) 0.5809(12) 0.3084(5) 0.059(3) Uani 1 1 d . U
H38A H 0.4709 0.6345 0.2984 0.089 Uiso 1 1 calc GR .
H38B H 0.5482 0.6139 0.3239 0.089 Uiso 1 1 calc GR .
H38C H 0.4894 0.5330 0.3281 0.089 Uiso 1 1 calc GR .
C39 C 0.5971(9) 0.6625(12) 0.0986(5) 0.065(4) Uani 1 1 d . U
H39A H 0.6243 0.6991 0.0810 0.097 Uiso 1 1 calc GR .
H39B H 0.5493 0.6598 0.0827 0.097 Uiso 1 1 calc GR .
H39C H 0.6146 0.5915 0.1045 0.097 Uiso 1 1 calc GR .
C40 C 0.6576(9) 0.9459(12) 0.3217(6) 0.067(4) Uani 1 1 d . U
H40A H 0.6255 0.9887 0.3007 0.100 Uiso 1 1 calc GR .
H40B H 0.7023 0.9800 0.3288 0.100 Uiso 1 1 calc GR .
H40C H 0.6404 0.9376 0.3482 0.100 Uiso 1 1 calc GR .
C41 C 0.8234(8) 0.8041(13) 0.1536(5) 0.064(4) Uani 1 1 d . U
H41A H 0.8605 0.7810 0.1403 0.097 Uiso 1 1 calc GR .
H41B H 0.8077 0.8732 0.1424 0.097 Uiso 1 1 calc GR .
H41C H 0.7853 0.7546 0.1464 0.097 Uiso 1 1 calc GR .
C42 C 0.9145(9) 0.6534(14) 0.4079(6) 0.075(4) Uani 1 1 d . U
H42A H 0.8939 0.5838 0.4046 0.112 Uiso 1 1 calc GR .
H42B H 0.8918 0.6961 0.4263 0.112 Uiso 1 1 calc GR .
H42C H 0.9632 0.6475 0.4216 0.112 Uiso 1 1 calc GR .
C43 C 0.9736(8) 0.5285(14) 0.1929(6) 0.069(4) Uani 1 1 d . U
H43A H 0.9901 0.4798 0.1736 0.103 Uiso 1 1 calc GR .
H43B H 1.0023 0.5910 0.1970 0.103 Uiso 1 1 calc GR .
H43C H 0.9262 0.5479 0.1798 0.103 Uiso 1 1 calc GR .
C44 C 0.8594(9) 0.3140(14) 0.3975(6) 0.072(4) Uani 1 1 d . U
H44A H 0.8146 0.3415 0.3829 0.108 Uiso 1 1 calc GR .
H44B H 0.8778 0.3552 0.4237 0.108 Uiso 1 1 calc GR .
H44C H 0.8546 0.2413 0.4057 0.108 Uiso 1 1 calc GR .
C45 C 0.8662(9) 0.0863(13) 0.1887(6) 0.072(4) Uani 1 1 d . U
H45A H 0.8539 0.0784 0.1570 0.108 Uiso 1 1 calc GR .
H45B H 0.8546 0.0224 0.2025 0.108 Uiso 1 1 calc GR .
H45C H 0.9154 0.0993 0.1982 0.108 Uiso 1 1 calc GR .
N1 N 0.8405(8) 0.4381(11) 0.0768(5) 0.079(3) Uani 1 1 d . U
N2 N 0.7852(8) 0.4452(12) 0.1293(5) 0.081(3) Uani 1 1 d . U
N3 N 0.7026(6) 0.5967(11) 0.3827(5) 0.073(2) Uani 1 1 d . U
N4 N 0.6414(6) 0.5887(10) 0.4294(5) 0.066(2) Uani 1 1 d . U
C46 C 1.0905(11) 0.4689(16) 0.0699(6) 0.090(4) Uani 1 1 d . U
C47 C 1.0566(11) 0.5433(15) 0.0840(6) 0.088(4) Uani 1 1 d . U
H47 H 1.0816 0.5973 0.1011 0.106 Uiso 1 1 calc R .
C48 C 0.9832(10) 0.5473(14) 0.0749(6) 0.083(3) Uani 1 1 d . U
C49 C 0.9480(10) 0.4652(14) 0.0486(6) 0.083(3) Uani 1 1 d . U
C50 C 0.9838(11) 0.3878(15) 0.0341(6) 0.086(3) Uani 1 1 d . U
C51 C 1.0562(11) 0.3888(15) 0.0425(6) 0.089(3) Uani 1 1 d . U
H51 H 1.0807 0.3379 0.0303 0.107 Uiso 1 1 calc R .
C52 C 1.1689(11) 0.4688(18) 0.0804(7) 0.107(5) Uani 1 1 d . U
H52A H 1.1863 0.4513 0.1112 0.160 Uiso 1 1 calc GR .
H52B H 1.1855 0.5379 0.0746 0.160 Uiso 1 1 calc GR .
H52C H 1.1851 0.4170 0.0623 0.160 Uiso 1 1 calc GR .
C53 C 0.9460(11) 0.6354(15) 0.0885(6) 0.093(5) Uani 1 1 d . U
H53A H 0.9114 0.6091 0.1033 0.140 Uiso 1 1 calc GR .
H53B H 0.9236 0.6756 0.0628 0.140 Uiso 1 1 calc GR .
H53C H 0.9781 0.6803 0.1084 0.140 Uiso 1 1 calc GR .
C54 C 0.9490(11) 0.2963(14) 0.0070(6) 0.095(5) Uani 1 1 d . U
H54A H 0.9271 0.2517 0.0251 0.143 Uiso 1 1 calc GR .
H54B H 0.9832 0.2559 -0.0038 0.143 Uiso 1 1 calc GR .
H54C H 0.9145 0.3226 -0.0177 0.143 Uiso 1 1 calc GR .
C55 C 0.8701(10) 0.4644(14) 0.0389(6) 0.082(3) Uani 1 1 d . U
H55A H 0.8532 0.5339 0.0279 0.098 Uiso 1 1 calc R .
H55B H 0.8532 0.4133 0.0154 0.098 Uiso 1 1 calc R .
C56 C 0.8000(10) 0.4958(15) 0.0941(6) 0.081(3) Uani 1 1 d . U
H56 H 0.7833 0.5626 0.0839 0.097 Uiso 1 1 calc R .
C57 C 0.8545(10) 0.3447(14) 0.1005(6) 0.083(3) Uani 1 1 d . U
H57 H 0.8821 0.2883 0.0953 0.100 Uiso 1 1 calc R .
C58 C 0.8204(10) 0.3531(14) 0.1318(6) 0.084(3) Uani 1 1 d . U
H58 H 0.8203 0.3015 0.1533 0.101 Uiso 1 1 calc R .
C59 C 0.7414(9) 0.4860(15) 0.1586(6) 0.084(3) Uani 1 1 d . U
H59A H 0.7275 0.5583 0.1501 0.100 Uiso 1 1 calc R .
H59B H 0.6996 0.4431 0.1548 0.100 Uiso 1 1 calc R .
C60 C 0.7781(9) 0.4839(14) 0.2045(6) 0.078(3) Uani 1 1 d . U
H60A H 0.8176 0.5319 0.2090 0.093 Uiso 1 1 calc R .
H60B H 0.7954 0.4128 0.2125 0.093 Uiso 1 1 calc R .
C61 C 0.7305(8) 0.5164(13) 0.2327(6) 0.072(3) Uani 1 1 d . U
H61A H 0.6914 0.4676 0.2276 0.087 Uiso 1 1 calc R .
H61B H 0.7124 0.5863 0.2233 0.087 Uiso 1 1 calc R .
C62 C 0.7614(8) 0.5199(13) 0.2813(6) 0.073(3) Uani 1 1 d . U
H62A H 0.7808 0.4506 0.2908 0.087 Uiso 1 1 calc R .
H62B H 0.7995 0.5706 0.2868 0.087 Uiso 1 1 calc R .
C63 C 0.7127(8) 0.5487(14) 0.3081(6) 0.074(3) Uani 1 1 d . U
H63A H 0.6791 0.4917 0.3070 0.089 Uiso 1 1 calc R .
H63B H 0.6874 0.6118 0.2957 0.089 Uiso 1 1 calc R .
C64 C 0.7487(8) 0.5697(14) 0.3560(6) 0.076(3) Uani 1 1 d . U
H64A H 0.7745 0.5067 0.3681 0.091 Uiso 1 1 calc R .
H64B H 0.7820 0.6270 0.3570 0.091 Uiso 1 1 calc R .
C65 C 0.6850(8) 0.5380(13) 0.4139(6) 0.068(3) Uani 1 1 d . U
H65 H 0.7022 0.4706 0.4227 0.082 Uiso 1 1 calc R .
C66 C 0.6284(8) 0.6840(13) 0.4086(6) 0.072(3) Uani 1 1 d . U
H66 H 0.5981 0.7364 0.4142 0.086 Uiso 1 1 calc R .
C67 C 0.6651(8) 0.6872(14) 0.3805(6) 0.075(3) Uani 1 1 d . U
H67 H 0.6665 0.7434 0.3611 0.090 Uiso 1 1 calc R .
C68 C 0.6117(7) 0.5526(11) 0.4651(5) 0.060(3) Uani 1 1 d . U
H68A H 0.6272 0.5990 0.4905 0.072 Uiso 1 1 calc R .
H68B H 0.6289 0.4817 0.4736 0.072 Uiso 1 1 calc R .
C69 C 0.5341(7) 0.5504(10) 0.4536(5) 0.054(2) Uani 1 1 d . U
C70 C 0.4947(8) 0.6245(11) 0.4696(5) 0.058(3) Uani 1 1 d . U
C71 C 0.4244(8) 0.6140(11) 0.4605(5) 0.056(3) Uani 1 1 d . U
H71 H 0.3987 0.6610 0.4737 0.067 Uiso 1 1 calc R .
C72 C 0.3904(8) 0.5389(10) 0.4333(5) 0.053(2) Uani 1 1 d . U
C73 C 0.4275(7) 0.4676(10) 0.4164(5) 0.052(2) Uani 1 1 d . U
H73 H 0.4041 0.4144 0.3979 0.062 Uiso 1 1 calc R .
C74 C 0.5010(7) 0.4704(10) 0.4256(5) 0.051(2) Uani 1 1 d . U
C75 C 0.3118(8) 0.5322(12) 0.4216(5) 0.060(3) Uani 1 1 d . U
H75A H 0.2948 0.5503 0.3909 0.090 Uiso 1 1 calc GR .
H75B H 0.2930 0.5809 0.4398 0.090 Uiso 1 1 calc GR .
H75C H 0.2976 0.4612 0.4268 0.090 Uiso 1 1 calc GR .
C76 C 0.5278(9) 0.7139(11) 0.4975(5) 0.068(4) Uani 1 1 d . U
H76A H 0.5592 0.6866 0.5236 0.103 Uiso 1 1 calc GR .
H76B H 0.4925 0.7562 0.5062 0.103 Uiso 1 1 calc GR .
H76C H 0.5534 0.7569 0.4810 0.103 Uiso 1 1 calc GR .
C77 C 0.5395(8) 0.3902(11) 0.4072(5) 0.057(3) Uani 1 1 d . U
H77A H 0.5723 0.4243 0.3929 0.086 Uiso 1 1 calc GR .
H77B H 0.5076 0.3482 0.3858 0.086 Uiso 1 1 calc GR .
H77C H 0.5640 0.3452 0.4306 0.086 Uiso 1 1 calc GR .
Cl1C Cl 0.5823(3) 0.5213(5) -0.07336(18) 0.1070(18) Uani 1 1 d . U
Cl2C Cl 0.6020(4) 0.4708(5) 0.0173(2) 0.136(3) Uani 1 1 d . U
C1C C 0.6441(11) 0.4931(15) -0.0241(6) 0.081(4) Uani 1 1 d . U
H1CA H 0.6710 0.4309 -0.0283 0.097 Uiso 1 1 calc R .
H1CB H 0.6759 0.5525 -0.0164 0.097 Uiso 1 1 calc R .
Cl3C Cl 0.9147(5) 0.5218(6) 0.4994(3) 0.152(3) Uani 1 1 d . U
Cl4C Cl 0.8916(3) 0.4684(5) 0.58124(17) 0.1035(17) Uani 1 1 d . U
C2C C 0.8495(11) 0.5021(16) 0.5281(6) 0.086(4) Uani 1 1 d . U
H2CA H 0.8223 0.5664 0.5281 0.103 Uiso 1 1 calc R .
H2CB H 0.8185 0.4454 0.5146 0.103 Uiso 1 1 calc R .
I2 I 0.73728(5) 0.27316(7) 0.47306(3) 0.0590(3) Uani 1 1 d . U
I1 I 0.74924(6) 0.73712(8) 0.02533(4) 0.0706(4) Uani 1 1 d . U

loop_
_atom_site_aniso_label
_atom_site_aniso_U_11
_atom_site_aniso_U_22
_atom_site_aniso_U_33
_atom_site_aniso_U_23
_atom_site_aniso_U_13
_atom_site_aniso_U_12
O1 0.039(4) 0.036(4) 0.071(4) -0.004(3) 0.031(3) -0.003(3)
O2 0.051(5) 0.045(5) 0.075(5) 0.002(4) 0.014(4) -0.008(4)
O3 0.037(4) 0.034(4) 0.076(5) 0.002(3) 0.026(3) 0.004(3)
O4 0.042(4) 0.045(4) 0.064(4) 0.009(3) 0.019(4) 0.000(4)
O5 0.041(4) 0.031(4) 0.065(5) 0.005(3) 0.024(3) -0.002(3)
O6 0.032(4) 0.042(4) 0.079(5) -0.006(4) 0.029(3) -0.001(3)
O7 0.061(5) 0.051(5) 0.077(5) 0.009(4) 0.011(4) 0.001(4)
O8 0.034(4) 0.048(4) 0.081(5) 0.005(4) 0.022(4) 0.012(4)
O9 0.042(4) 0.055(5) 0.073(5) 0.004(4) 0.024(4) 0.003(4)
O10 0.039(4) 0.035(4) 0.068(4) 0.009(3) 0.021(3) 0.006(3)
C1 0.035(4) 0.027(4) 0.074(4) -0.004(4) 0.026(3) -0.005(3)
C2 0.042(4) 0.035(5) 0.075(5) -0.003(4) 0.024(4) -0.006(4)
C3 0.042(4) 0.037(4) 0.076(4) -0.004(4) 0.018(4) -0.006(4)
C4 0.027(4) 0.032(4) 0.075(4) -0.004(3) 0.015(3) -0.009(3)
C5 0.033(4) 0.034(5) 0.075(5) -0.009(4) 0.021(4) -0.008(4)
C6 0.036(4) 0.033(4) 0.073(4) -0.006(3) 0.025(3) -0.007(3)
C7 0.029(4) 0.040(4) 0.082(6) -0.001(4) 0.014(4) -0.005(3)
C8 0.022(4) 0.036(4) 0.072(4) 0.000(3) 0.018(3) 0.001(3)
C9 0.033(5) 0.040(4) 0.072(5) 0.000(4) 0.018(4) 0.002(4)
C10 0.038(4) 0.038(4) 0.067(4) 0.005(3) 0.019(4) 0.002(4)
C11 0.030(4) 0.035(4) 0.066(4) 0.006(3) 0.017(3) 0.006(3)
C12 0.034(5) 0.036(4) 0.067(5) 0.003(4) 0.018(4) 0.005(4)
C13 0.028(4) 0.036(4) 0.074(4) 0.002(3) 0.020(4) 0.006(3)
C14 0.037(4) 0.038(5) 0.074(5) 0.005(4) 0.020(4) 0.001(4)
C15 0.033(4) 0.026(4) 0.068(4) 0.004(4) 0.021(3) 0.001(3)
C16 0.036(4) 0.036(5) 0.071(5) 0.004(4) 0.023(3) 0.003(4)
C17 0.034(4) 0.038(5) 0.074(4) -0.001(4) 0.024(3) 0.002(3)
C18 0.035(4) 0.030(4) 0.074(4) 0.002(4) 0.020(3) -0.002(3)
C19 0.042(4) 0.035(5) 0.073(5) 0.001(4) 0.019(4) -0.001(4)
C20 0.041(4) 0.031(4) 0.070(4) 0.004(4) 0.022(3) -0.002(3)
C21 0.038(4) 0.044(5) 0.082(6) 0.005(4) 0.013(4) -0.003(4)
C22 0.031(4) 0.044(4) 0.079(5) 0.007(4) 0.010(4) -0.004(4)
C23 0.028(5) 0.047(4) 0.082(5) 0.007(4) 0.015(4) -0.004(4)
C24 0.033(4) 0.047(4) 0.082(5) 0.006(3) 0.021(4) 0.003(4)
C25 0.026(4) 0.045(4) 0.078(5) 0.006(3) 0.015(4) 0.001(4)
C26 0.036(5) 0.050(5) 0.078(5) 0.006(4) 0.012(4) -0.001(4)
C27 0.044(5) 0.049(4) 0.078(5) 0.006(4) 0.008(4) -0.005(4)
C28 0.032(4) 0.049(5) 0.083(6) 0.008(4) 0.018(4) 0.004(4)
C29 0.030(4) 0.041(4) 0.075(5) 0.010(4) 0.020(4) 0.008(3)
C30 0.037(4) 0.047(5) 0.079(5) 0.008(4) 0.021(4) 0.009(4)
C31 0.039(4) 0.039(4) 0.074(4) 0.010(4) 0.022(3) 0.009(4)
C32 0.037(4) 0.031(4) 0.074(4) 0.007(4) 0.024(3) 0.005(3)
C33 0.043(4) 0.044(5) 0.077(5) 0.006(4) 0.025(4) 0.002(4)
C34 0.039(4) 0.045(5) 0.077(4) 0.006(4) 0.023(4) 0.004(4)
C35 0.041(4) 0.036(5) 0.079(6) 0.001(4) 0.028(4) 0.002(4)
C36 0.058(7) 0.062(8) 0.073(7) -0.004(6) 0.036(6) 0.001(7)
C37 0.099(11) 0.072(9) 0.088(8) -0.010(7) 0.019(7) 0.006(9)
C38 0.059(8) 0.047(7) 0.078(7) -0.003(6) 0.031(6) -0.003(6)
C39 0.078(9) 0.051(8) 0.068(6) 0.006(5) 0.022(6) 0.004(7)
C40 0.070(9) 0.043(6) 0.093(9) -0.006(6) 0.030(8) 0.007(6)
C41 0.056(8) 0.065(9) 0.079(6) -0.007(6) 0.031(5) -0.002(7)
C42 0.081(10) 0.065(9) 0.076(7) 0.006(6) 0.012(6) 0.002(8)
C43 0.055(8) 0.070(9) 0.088(7) 0.013(6) 0.030(6) 0.011(7)
C44 0.068(8) 0.070(9) 0.089(8) 0.003(7) 0.038(7) 0.009(7)
C45 0.068(9) 0.059(7) 0.090(9) -0.002(7) 0.019(7) 0.028(7)
N1 0.092(6) 0.056(5) 0.078(5) 0.025(4) -0.003(4) -0.035(4)
N2 0.080(6) 0.064(5) 0.090(5) 0.030(4) 0.000(4) -0.025(5)
N3 0.048(5) 0.066(5) 0.100(5) 0.036(4) 0.006(4) -0.017(4)
N4 0.051(5) 0.051(5) 0.089(5) 0.031(4) 0.001(4) -0.016(4)
C46 0.110(7) 0.068(6) 0.078(7) 0.027(6) -0.010(5) -0.038(5)
C47 0.108(7) 0.065(6) 0.078(7) 0.024(6) -0.008(5) -0.045(5)
C48 0.104(6) 0.061(6) 0.072(6) 0.025(5) -0.006(5) -0.047(5)
C49 0.102(6) 0.059(5) 0.074(6) 0.024(5) -0.009(5) -0.040(5)
C50 0.109(6) 0.062(6) 0.073(6) 0.024(5) -0.010(5) -0.036(5)
C51 0.111(7) 0.066(6) 0.076(7) 0.028(5) -0.010(5) -0.033(5)
C52 0.115(8) 0.093(11) 0.096(12) 0.027(9) -0.013(7) -0.037(7)
C53 0.109(10) 0.071(8) 0.089(10) 0.013(7) -0.001(8) -0.049(7)
C54 0.124(11) 0.059(8) 0.084(9) 0.023(7) -0.017(8) -0.036(7)
C55 0.099(6) 0.059(6) 0.075(6) 0.023(5) -0.006(5) -0.040(5)
C56 0.086(7) 0.061(6) 0.085(6) 0.025(5) -0.004(5) -0.033(5)
C57 0.094(7) 0.060(6) 0.087(7) 0.027(5) 0.003(5) -0.028(5)
C58 0.091(7) 0.064(6) 0.090(7) 0.030(5) 0.003(5) -0.024(5)
C59 0.074(6) 0.071(7) 0.098(6) 0.030(5) 0.002(5) -0.020(6)
C60 0.062(6) 0.063(7) 0.099(6) 0.030(5) 0.001(5) -0.015(6)
C61 0.050(6) 0.055(6) 0.105(6) 0.031(5) 0.003(5) -0.020(5)
C62 0.046(6) 0.060(6) 0.106(6) 0.032(5) 0.004(5) -0.016(5)
C63 0.046(6) 0.066(7) 0.106(6) 0.033(5) 0.005(5) -0.010(5)
C64 0.051(6) 0.071(6) 0.102(6) 0.036(5) 0.006(5) -0.011(5)
C65 0.050(5) 0.057(5) 0.091(6) 0.031(5) 0.004(4) -0.018(4)
C66 0.058(6) 0.055(5) 0.096(7) 0.035(5) 0.005(5) -0.015(4)
C67 0.058(6) 0.065(6) 0.097(7) 0.036(5) 0.005(5) -0.012(5)
C68 0.055(5) 0.037(5) 0.082(6) 0.022(5) 0.001(4) -0.016(4)
C69 0.058(4) 0.030(4) 0.069(5) 0.012(4) 0.003(4) -0.012(3)
C70 0.068(5) 0.033(4) 0.067(6) 0.010(4) 0.002(4) -0.006(4)
C71 0.068(5) 0.034(5) 0.062(6) 0.008(4) 0.005(4) -0.001(4)
C72 0.061(5) 0.034(5) 0.063(6) 0.007(4) 0.011(4) -0.004(4)
C73 0.054(5) 0.035(5) 0.064(6) 0.004(4) 0.010(4) -0.011(4)
C74 0.053(5) 0.032(4) 0.066(5) 0.010(4) 0.009(4) -0.013(4)
C75 0.063(6) 0.052(8) 0.066(8) -0.001(7) 0.015(5) -0.003(5)
C76 0.087(9) 0.034(6) 0.074(8) 0.010(5) -0.004(7) -0.006(6)
C77 0.055(7) 0.043(6) 0.071(8) 0.005(6) 0.008(6) -0.011(5)
Cl1C 0.118(4) 0.104(4) 0.090(3) -0.003(3) 0.005(3) -0.029(3)
Cl2C 0.223(7) 0.094(4) 0.124(4) -0.026(3) 0.113(5) -0.044(4)
C1C 0.117(9) 0.064(8) 0.071(7) -0.016(6) 0.041(6) -0.018(7)
Cl3C 0.229(8) 0.112(5) 0.158(6) -0.004(4) 0.136(6) -0.025(5)
Cl4C 0.101(4) 0.127(5) 0.077(3) -0.004(3) 0.008(3) 0.019(3)
C2C 0.119(9) 0.075(9) 0.071(7) -0.003(6) 0.038(6) 0.007(8)
I2 0.0624(6) 0.0400(5) 0.0765(7) 0.0044(5) 0.0197(5) 0.0000(4)
I1 0.0754(7) 0.0402(5) 0.0898(8) 0.0050(5) 0.0051(6) -0.0170(5)

loop_
_atom_type_symbol
_atom_type_description
_atom_type_scat_dispersion_real
_atom_type_scat_dispersion_imag
_atom_type_scat_source
C C 0.0181 0.0091 'International Tables Vol C Tables 4.2.6.8 and 6.1.1.4'
H H 0.0000 0.0000 'International Tables Vol C Tables 4.2.6.8 and 6.1.1.4'
Cl Cl 0.3639 0.7018 'International Tables Vol C Tables 4.2.6.8 and 6.1.1.4'
I I -0.3257 6.8362 'International Tables Vol C Tables 4.2.6.8 and 6.1.1.4'
N N 0.0311 0.0180 'International Tables Vol C Tables 4.2.6.8 and 6.1.1.4'
O O 0.0492 0.0322 'International Tables Vol C Tables 4.2.6.8 and 6.1.1.4'

loop_
_exptl_crystal_face_index_h
_exptl_crystal_face_index_k
_exptl_crystal_face_index_l
_exptl_crystal_face_perp_dist
11 0 8 0.0976
0 0 1 0.0525
0 0 -1 0.0525
-1 0 5 0.0574
1 0 -5 0.0574
-11 0 -8 0.0976
0 8 1 0.1843
-8 1 19 0.0844
8 -1 -19 0.0844
0 -8 6 0.1804
0 8 -6 0.1804
0 -8 -1 0.1843

loop_
_geom_angle_atom_site_label_1
_geom_angle_atom_site_label_2
_geom_angle_atom_site_label_3
_geom_angle
C6 O1 C36 119.3(11)
C37 O2 C3 119.7(13)
C13 O3 C38 119.8(11)
C39 O4 C10 119.4(11)
C20 O5 C40 116.7(10)
C41 O6 C17 120.5(11)
C27 O7 C42 119.0(13)
C24 O8 C43 119.0(12)
C34 O9 C44 120.4(12)
C31 O10 C45 117.2(11)
C2 C1 C6 120.8(12)
C2 C1 C35 121.5(12)
C6 C1 C35 117.6(13)
C1 C2 H2 119.0
C1 C2 C3 122.0(13)
C3 C2 H2 119.0
O2 C3 C2 123.9(13)
O2 C3 C4 118.2(13)
C4 C3 C2 117.9(14)
C3 C4 C7 120.4(13)
C5 C4 C3 121.5(13)
C5 C4 C7 118.1(12)
C4 C5 H5 119.8
C4 C5 C6 120.4(12)
C6 C5 H5 119.8
O1 C6 C1 118.4(12)
O1 C6 C5 124.3(12)
C1 C6 C5 117.3(13)
C4 C7 H7A 108.7
C4 C7 H7B 108.7
H7A C7 H7B 107.6
C8 C7 C4 114.1(10)
C8 C7 H7A 108.7
C8 C7 H7B 108.7
C9 C8 C7 122.7(13)
C9 C8 C13 120.1(12)
C13 C8 C7 117.0(12)
C8 C9 H9 119.2
C8 C9 C10 121.6(14)
C10 C9 H9 119.2
O4 C10 C9 122.5(13)
O4 C10 C11 117.2(12)
C9 C10 C11 120.3(13)
C10 C11 C14 122.0(12)
C12 C11 C10 118.3(12)
C12 C11 C14 119.6(13)
C11 C12 H12 118.8
C11 C12 C13 122.4(13)
C13 C12 H12 118.8
O3 C13 C8 117.5(11)
O3 C13 C12 125.3(13)
C12 C13 C8 117.3(12)
C11 C14 H14A 109.4
C11 C14 H14B 109.4
C11 C14 C15 111.1(10)
H14A C14 H14B 108.0
C15 C14 H14A 109.4
C15 C14 H14B 109.4
C16 C15 C14 121.5(13)
C16 C15 C20 118.6(12)
C20 C15 C14 119.9(11)
C15 C16 H16 119.5
C15 C16 C17 121.1(14)
C17 C16 H16 119.5
O6 C17 C16 119.8(13)
C18 C17 O6 119.3(11)
C18 C17 C16 120.9(12)
C17 C18 C19 119.3(12)
C17 C18 C21 123.6(12)
C19 C18 C21 117.1(13)
C18 C19 H19 119.9
C18 C19 C20 120.1(14)
C20 C19 H19 119.9
O5 C20 C15 120.3(11)
O5 C20 C19 119.8(13)
C15 C20 C19 119.9(12)
C18 C21 H21A 109.1
C18 C21 H21B 109.1
C18 C21 C22 112.3(11)
H21A C21 H21B 107.9
C22 C21 H21A 109.1
C22 C21 H21B 109.1
C23 C22 C21 122.8(14)
C23 C22 C27 121.9(14)
C27 C22 C21 115.2(14)
C22 C23 H23 119.9
C22 C23 C24 120.2(15)
C24 C23 H23 119.9
O8 C24 C23 122.6(14)
C25 C24 O8 116.2(13)
C25 C24 C23 121.1(15)
C24 C25 C26 119.4(13)
C24 C25 C28 123.1(14)
C26 C25 C28 117.4(14)
C25 C26 H26 119.5
C25 C26 C27 121.1(15)
C27 C26 H26 119.5
O7 C27 C22 120.7(14)
O7 C27 C26 123.1(15)
C22 C27 C26 116.2(15)
C25 C28 H28A 108.9
C25 C28 H28B 108.9
H28A C28 H28B 107.7
C29 C28 C25 113.2(11)
C29 C28 H28A 108.9
C29 C28 H28B 108.9
C30 C29 C28 120.6(13)
C30 C29 C34 121.4(13)
C34 C29 C28 117.7(14)
C29 C30 H30 119.4
C29 C30 C31 121.2(13)
C31 C30 H30 119.4
O10 C31 C30 121.3(12)
O10 C31 C32 120.1(12)
C32 C31 C30 118.5(14)
C31 C32 C35 121.0(13)
C33 C32 C31 120.3(13)
C33 C32 C35 118.6(12)
C32 C33 H33 119.3
C32 C33 C34 121.5(13)
C34 C33 H33 119.3
O9 C34 C29 120.0(13)
O9 C34 C33 122.8(13)
C29 C34 C33 117.0(14)
C1 C35 H35A 109.3
C1 C35 H35B 109.3
C32 C35 C1 111.6(10)
C32 C35 H35A 109.3
C32 C35 H35B 109.3
H35A C35 H35B 108.0
O1 C36 H36A 109.5
O1 C36 H36B 109.5
O1 C36 H36C 109.5
H36A C36 H36B 109.5
H36A C36 H36C 109.5
H36B C36 H36C 109.5
O2 C37 H37A 109.5
O2 C37 H37B 109.5
O2 C37 H37C 109.5
H37A C37 H37B 109.5
H37A C37 H37C 109.5
H37B C37 H37C 109.5
O3 C38 H38A 109.5
O3 C38 H38B 109.5
O3 C38 H38C 109.5
H38A C38 H38B 109.5
H38A C38 H38C 109.5
H38B C38 H38C 109.5
O4 C39 H39A 109.5
O4 C39 H39B 109.5
O4 C39 H39C 109.5
H39A C39 H39B 109.5
H39A C39 H39C 109.5
H39B C39 H39C 109.5
O5 C40 H40A 109.5
O5 C40 H40B 109.5
O5 C40 H40C 109.5
H40A C40 H40B 109.5
H40A C40 H40C 109.5
H40B C40 H40C 109.5
O6 C41 H41A 109.5
O6 C41 H41B 109.5
O6 C41 H41C 109.5
H41A C41 H41B 109.5
H41A C41 H41C 109.5
H41B C41 H41C 109.5
O7 C42 H42A 109.5
O7 C42 H42B 109.5
O7 C42 H42C 109.5
H42A C42 H42B 109.5
H42A C42 H42C 109.5
H42B C42 H42C 109.5
O8 C43 H43A 109.5
O8 C43 H43B 109.5
O8 C43 H43C 109.5
H43A C43 H43B 109.5
H43A C43 H43C 109.5
H43B C43 H43C 109.5
O9 C44 H44A 109.5
O9 C44 H44B 109.5
O9 C44 H44C 109.5
H44A C44 H44B 109.5
H44A C44 H44C 109.5
H44B C44 H44C 109.5
O10 C45 H45A 109.5
O10 C45 H45B 109.5
O10 C45 H45C 109.5
H45A C45 H45B 109.5
H45A C45 H45C 109.5
H45B C45 H45C 109.5
C56 N1 C55 127.2(15)
C56 N1 C57 109.3(17)
C57 N1 C55 123.5(18)
C56 N2 C59 126.4(17)
C58 N2 C56 104.6(18)
C58 N2 C59 129.1(15)
C65 N3 C64 127.2(15)
C65 N3 C67 106.2(15)
C67 N3 C64 126.6(14)
C65 N4 C66 110.1(15)
C65 N4 C68 124.6(13)
C66 N4 C68 125.3(16)
C47 C46 C51 121(2)
C47 C46 C52 121.0(19)
C51 C46 C52 118(2)
C46 C47 H47 118.4
C46 C47 C48 123.2(19)
C48 C47 H47 118.4
C47 C48 C53 122.2(16)
C49 C48 C47 116(2)
C49 C48 C53 121.3(19)
C48 C49 C55 118(2)
C50 C49 C48 120(2)
C50 C49 C55 121.4(17)
C49 C50 C51 121.8(18)
C49 C50 C54 123(2)
C51 C50 C54 116(2)
C46 C51 C50 117(2)
C46 C51 H51 121.4
C50 C51 H51 121.4
C46 C52 H52A 109.5
C46 C52 H52B 109.5
C46 C52 H52C 109.5
H52A C52 H52B 109.5
H52A C52 H52C 109.5
H52B C52 H52C 109.5
C48 C53 H53A 109.5
C48 C53 H53B 109.5
C48 C53 H53C 109.5
H53A C53 H53B 109.5
H53A C53 H53C 109.5
H53B C53 H53C 109.5
C50 C54 H54A 109.5
C50 C54 H54B 109.5
C50 C54 H54C 109.5
H54A C54 H54B 109.5
H54A C54 H54C 109.5
H54B C54 H54C 109.5
N1 C55 C49 114.6(14)
N1 C55 H55A 108.6
N1 C55 H55B 108.6
C49 C55 H55A 108.6
C49 C55 H55B 108.6
H55A C55 H55B 107.6
N1 C56 N2 109.6(17)
N1 C56 H56 125.2
N2 C56 H56 125.2
N1 C57 H57 127.7
C58 C57 N1 105(2)
C58 C57 H57 127.7
N2 C58 H58 124.0
C57 C58 N2 112.0(17)
C57 C58 H58 124.0
N2 C59 H59A 109.3
N2 C59 H59B 109.3
H59A C59 H59B 108.0
C60 C59 N2 111.4(16)
C60 C59 H59A 109.3
C60 C59 H59B 109.3
C59 C60 H60A 109.8
C59 C60 H60B 109.8
C59 C60 C61 109.5(15)
H60A C60 H60B 108.2
C61 C60 H60A 109.8
C61 C60 H60B 109.8
C60 C61 H61A 108.3
C60 C61 H61B 108.3
C60 C61 C62 115.9(14)
H61A C61 H61B 107.4
C62 C61 H61A 108.3
C62 C61 H61B 108.3
C61 C62 H62A 108.7
C61 C62 H62B 108.7
H62A C62 H62B 107.6
C63 C62 C61 114.2(14)
C63 C62 H62A 108.7
C63 C62 H62B 108.7
C62 C63 H63A 109.2
C62 C63 H63B 109.2
C62 C63 C64 112.1(14)
H63A C63 H63B 107.9
C64 C63 H63A 109.2
C64 C63 H63B 109.2
N3 C64 C63 113.3(14)
N3 C64 H64A 108.9
N3 C64 H64B 108.9
C63 C64 H64A 108.9
C63 C64 H64B 108.9
H64A C64 H64B 107.7
N3 C65 H65 126.0
N4 C65 N3 108.0(15)
N4 C65 H65 126.0
N4 C66 H66 126.9
C67 C66 N4 106.3(18)
C67 C66 H66 126.9
N3 C67 H67 125.3
C66 C67 N3 109.4(15)
C66 C67 H67 125.3
N4 C68 H68A 108.9
N4 C68 H68B 108.9
N4 C68 C69 113.3(12)
H68A C68 H68B 107.7
C69 C68 H68A 108.9
C69 C68 H68B 108.9
C70 C69 C68 122.2(13)
C70 C69 C74 119.5(14)
C74 C69 C68 118.3(14)
C69 C70 C76 121.1(14)
C71 C70 C69 119.4(14)
C71 C70 C76 119.5(15)
C70 C71 H71 118.6
C72 C71 C70 122.9(15)
C72 C71 H71 118.6
C71 C72 C75 122.1(14)
C73 C72 C71 118.6(14)
C73 C72 C75 119.3(13)
C72 C73 H73 119.0
C72 C73 C74 122.0(13)
C74 C73 H73 119.0
C69 C74 C73 117.4(14)
C69 C74 C77 122.3(13)
C73 C74 C77 120.4(12)
C72 C75 H75A 109.5
C72 C75 H75B 109.5
C72 C75 H75C 109.5
H75A C75 H75B 109.5
H75A C75 H75C 109.5
H75B C75 H75C 109.5
C70 C76 H76A 109.5
C70 C76 H76B 109.5
C70 C76 H76C 109.5
H76A C76 H76B 109.5
H76A C76 H76C 109.5
H76B C76 H76C 109.5
C74 C77 H77A 109.5
C74 C77 H77B 109.5
C74 C77 H77C 109.5
H77A C77 H77B 109.5
H77A C77 H77C 109.5
H77B C77 H77C 109.5
Cl1C C1C H1CA 109.9
Cl1C C1C H1CB 109.9
Cl2C C1C Cl1C 109.0(12)
Cl2C C1C H1CA 109.9
Cl2C C1C H1CB 109.9
H1CA C1C H1CB 108.3
Cl3C C2C H2CA 110.6
Cl3C C2C H2CB 110.6
Cl4C C2C Cl3C 105.6(12)
Cl4C C2C H2CA 110.6
Cl4C C2C H2CB 110.6
H2CA C2C H2CB 108.7

loop_
_geom_bond_atom_site_label_1
_geom_bond_atom_site_label_2
_geom_bond_distance
O1 C6 1.326(16)
O1 C36 1.415(15)
O2 C3 1.352(18)
O2 C37 1.327(19)
O3 C13 1.321(15)
O3 C38 1.420(16)
O4 C10 1.383(15)
O4 C39 1.370(17)
O5 C20 1.349(15)
O5 C40 1.398(16)
O6 C17 1.400(15)
O6 C41 1.356(18)
O7 C27 1.328(19)
O7 C42 1.416(19)
O8 C24 1.387(17)
O8 C43 1.396(18)
O9 C34 1.339(18)
O9 C44 1.413(17)
O10 C31 1.374(17)
O10 C45 1.400(16)
C1 C2 1.329(19)
C1 C6 1.418(17)
C1 C35 1.552(18)
C2 H2 0.9500
C2 C3 1.426(19)
C3 C4 1.375(19)
C4 C5 1.368(19)
C4 C7 1.521(18)
C5 H5 0.9500
C5 C6 1.435(18)
C7 H7A 0.9900
C7 H7B 0.9900
C7 C8 1.505(17)
C8 C9 1.348(18)
C8 C13 1.419(19)
C9 H9 0.9500
C9 C10 1.385(18)
C10 C11 1.389(19)
C11 C12 1.376(18)
C11 C14 1.519(18)
C12 H12 0.9500
C12 C13 1.403(18)
C14 H14A 0.9900
C14 H14B 0.9900
C14 C15 1.523(17)
C15 C16 1.365(17)
C15 C20 1.400(19)
C16 H16 0.9500
C16 C17 1.410(18)
C17 C18 1.35(2)
C18 C19 1.391(18)
C18 C21 1.535(18)
C19 H19 0.9500
C19 C20 1.411(18)
C21 H21A 0.9900
C21 H21B 0.9900
C21 C22 1.540(19)
C22 C23 1.33(2)
C22 C27 1.42(2)
C23 H23 0.9500
C23 C24 1.414(19)
C24 C25 1.35(2)
C25 C26 1.38(2)
C25 C28 1.520(19)
C26 H26 0.9500
C26 C27 1.44(2)
C28 H28A 0.9900
C28 H28B 0.9900
C28 C29 1.519(18)
C29 C30 1.33(2)
C29 C34 1.404(18)
C30 H30 0.9500
C30 C31 1.423(19)
C31 C32 1.382(18)
C32 C33 1.36(2)
C32 C35 1.516(18)
C33 H33 0.9500
C33 C34 1.425(19)
C35 H35A 0.9900
C35 H35B 0.9900
C36 H36A 0.9800
C36 H36B 0.9800
C36 H36C 0.9800
C37 H37A 0.9800
C37 H37B 0.9800
C37 H37C 0.9800
C38 H38A 0.9800
C38 H38B 0.9800
C38 H38C 0.9800
C39 H39A 0.9800
C39 H39B 0.9800
C39 H39C 0.9800
C40 H40A 0.9800
C40 H40B 0.9800
C40 H40C 0.9800
C41 H41A 0.9800
C41 H41B 0.9800
C41 H41C 0.9800
C42 H42A 0.9800
C42 H42B 0.9800
C42 H42C 0.9800
C43 H43A 0.9800
C43 H43B 0.9800
C43 H43C 0.9800
C44 H44A 0.9800
C44 H44B 0.9800
C44 H44C 0.9800
C45 H45A 0.9800
C45 H45B 0.9800
C45 H45C 0.9800
N1 C55 1.49(2)
N1 C56 1.31(2)
N1 C57 1.41(2)
N2 C56 1.37(2)
N2 C58 1.37(2)
N2 C59 1.50(2)
N3 C64 1.43(2)
N3 C65 1.347(19)
N3 C67 1.38(2)
N4 C65 1.27(2)
N4 C66 1.385(19)
N4 C68 1.461(19)
C46 C47 1.31(3)
C46 C51 1.42(3)
C46 C52 1.53(3)
C47 H47 0.9500
C47 C48 1.44(3)
C48 C49 1.43(2)
C48 C53 1.47(3)
C49 C50 1.37(3)
C49 C55 1.52(3)
C50 C51 1.42(3)
C50 C54 1.53(2)
C51 H51 0.9500
C52 H52A 0.9800
C52 H52B 0.9800
C52 H52C 0.9800
C53 H53A 0.9800
C53 H53B 0.9800
C53 H53C 0.9800
C54 H54A 0.9800
C54 H54B 0.9800
C54 H54C 0.9800
C55 H55A 0.9900
C55 H55B 0.9900
C56 H56 0.9500
C57 H57 0.9500
C57 C58 1.32(3)
C58 H58 0.9500
C59 H59A 0.9900
C59 H59B 0.9900
C59 C60 1.47(2)
C60 H60A 0.9900
C60 H60B 0.9900
C60 C61 1.50(2)
C61 H61A 0.9900
C61 H61B 0.9900
C61 C62 1.52(2)
C62 H62A 0.9900
C62 H62B 0.9900
C62 C63 1.47(2)
C63 H63A 0.9900
C63 H63B 0.9900
C63 C64 1.55(2)
C64 H64A 0.9900
C64 H64B 0.9900
C65 H65 0.9500
C66 H66 0.9500
C66 C67 1.27(2)
C67 H67 0.9500
C68 H68A 0.9900
C68 H68B 0.9900
C68 C69 1.52(2)
C69 C70 1.40(2)
C69 C74 1.419(19)
C70 C71 1.38(2)
C70 C76 1.51(2)
C71 H71 0.9500
C71 C72 1.37(2)
C72 C73 1.36(2)
C72 C75 1.54(2)
C73 H73 0.9500
C73 C74 1.439(19)
C74 C77 1.48(2)
C75 H75A 0.9800
C75 H75B 0.9800
C75 H75C 0.9800
C76 H76A 0.9800
C76 H76B 0.9800
C76 H76C 0.9800
C77 H77A 0.9800
C77 H77B 0.9800
C77 H77C 0.9800
Cl1C C1C 1.79(2)
Cl2C C1C 1.731(17)
C1C H1CA 0.9900
C1C H1CB 0.9900
Cl3C C2C 1.77(2)
Cl4C C2C 1.754(19)
C2C H2CA 0.9900
C2C H2CB 0.9900

loop_
_geom_torsion_atom_site_label_1
_geom_torsion_atom_site_label_2
_geom_torsion_atom_site_label_3
_geom_torsion_atom_site_label_4
_geom_torsion
O2 C3 C4 C5 -175.6(11)
O2 C3 C4 C7 2.2(18)
O4 C10 C11 C12 -176.5(11)
O4 C10 C11 C14 -0.7(18)
O6 C17 C18 C19 177.4(11)
O6 C17 C18 C21 0(2)
O8 C24 C25 C26 -179.1(11)
O8 C24 C25 C28 -2.6(19)
O10 C31 C32 C33 -176.4(12)
O10 C31 C32 C35 -1.7(18)
C1 C2 C3 O2 177.8(12)
C1 C2 C3 C4 -1.4(19)
C2 C1 C6 O1 -179.3(11)
C2 C1 C6 C5 1.4(18)
C2 C1 C35 C32 85.8(16)
C2 C3 C4 C5 3.6(19)
C2 C3 C4 C7 -178.6(11)
C3 C4 C5 C6 -3.3(18)
C3 C4 C7 C8 -84.1(16)
C4 C5 C6 O1 -178.5(11)
C4 C5 C6 C1 0.7(17)
C4 C7 C8 C9 85.0(17)
C4 C7 C8 C13 -90.0(14)
C5 C4 C7 C8 93.8(15)
C6 C1 C2 C3 -1(2)
C6 C1 C35 C32 -91.1(14)
C7 C4 C5 C6 178.9(11)
C7 C8 C9 C10 -174.6(12)
C7 C8 C13 O3 -2.5(16)
C7 C8 C13 C12 176.4(11)
C8 C9 C10 O4 176.1(12)
C8 C9 C10 C11 -2(2)
C9 C8 C13 O3 -177.6(11)
C9 C8 C13 C12 1.3(17)
C9 C10 C11 C12 1.3(19)
C9 C10 C11 C14 177.2(11)
C10 C11 C12 C13 0.3(18)
C10 C11 C14 C15 -88.3(15)
C11 C12 C13 O3 177.2(11)
C11 C12 C13 C8 -1.6(18)
C11 C14 C15 C16 86.5(15)
C11 C14 C15 C20 -90.5(15)
C12 C11 C14 C15 87.6(14)
C13 C8 C9 C10 0.3(19)
C14 C11 C12 C13 -175.7(11)
C14 C15 C16 C17 -175.9(12)
C14 C15 C20 O5 -1.7(18)
C14 C15 C20 C19 176.6(11)
C15 C16 C17 O6 179.6(11)
C15 C16 C17 C18 1(2)
C16 C15 C20 O5 -178.8(11)
C16 C15 C20 C19 -0.5(18)
C16 C17 C18 C19 -4(2)
C16 C17 C18 C21 178.5(12)
C17 C18 C19 C20 4.7(19)
C17 C18 C21 C22 -82.3(17)
C18 C19 C20 O5 175.9(11)
C18 C19 C20 C15 -2.4(19)
C18 C21 C22 C23 80.0(17)
C18 C21 C22 C27 -97.2(15)
C19 C18 C21 C22 100.2(15)
C20 C15 C16 C17 1.1(19)
C21 C18 C19 C20 -177.7(12)
C21 C22 C23 C24 -178.1(12)
C21 C22 C27 O7 1.3(19)
C21 C22 C27 C26 -179.2(11)
C22 C23 C24 O8 179.4(12)
C22 C23 C24 C25 -2(2)
C23 C22 C27 O7 -176.0(13)
C23 C22 C27 C26 4(2)
C23 C24 C25 C26 2(2)
C23 C24 C25 C28 178.8(12)
C24 C25 C26 C27 1(2)
C24 C25 C28 C29 -84.1(16)
C25 C26 C27 O7 176.2(13)
C25 C26 C27 C22 -3(2)
C25 C28 C29 C30 89.9(16)
C25 C28 C29 C34 -83.0(16)
C26 C25 C28 C29 92.5(16)
C27 C22 C23 C24 -1(2)
C28 C25 C26 C27 -176.2(12)
C28 C29 C30 C31 -174.3(12)
C28 C29 C34 O9 -8.5(19)
C28 C29 C34 C33 176.4(12)
C29 C30 C31 O10 176.7(12)
C29 C30 C31 C32 -1(2)
C30 C29 C34 O9 178.7(13)
C30 C29 C34 C33 4(2)
C30 C31 C32 C33 1.2(19)
C30 C31 C32 C35 175.9(12)
C31 C32 C33 C34 1(2)
C31 C32 C35 C1 -89.2(15)
C32 C33 C34 O9 -178.1(13)
C32 C33 C34 C29 -3(2)
C33 C32 C35 C1 85.6(16)
C34 C29 C30 C31 -2(2)
C35 C1 C2 C3 -178.0(12)
C35 C1 C6 O1 -2.3(17)
C35 C1 C6 C5 178.4(11)
C35 C32 C33 C34 -174.0(12)
C36 O1 C6 C1 -176.5(11)
C36 O1 C6 C5 2.7(18)
C37 O2 C3 C2 32(2)
C37 O2 C3 C4 -149.3(15)
C38 O3 C13 C8 -167.5(11)
C38 O3 C13 C12 13.7(18)
C39 O4 C10 C9 6.4(19)
C39 O4 C10 C11 -175.8(12)
C40 O5 C20 C15 -104.0(15)
C40 O5 C20 C19 77.7(16)
C41 O6 C17 C16 -0.9(19)
C41 O6 C17 C18 177.6(13)
C42 O7 C27 C22 -174.7(13)
C42 O7 C27 C26 6(2)
C43 O8 C24 C23 0.5(19)
C43 O8 C24 C25 -178.1(12)
C44 O9 C34 C29 171.3(13)
C44 O9 C34 C33 -14(2)
C45 O10 C31 C30 77.0(16)
C45 O10 C31 C32 -105.5(15)
N1 C57 C58 N2 1(2)
N2 C59 C60 C61 -175.1(13)
N4 C66 C67 N3 -1(2)
N4 C68 C69 C70 -105.8(17)
N4 C68 C69 C74 74.0(16)
C46 C47 C48 C49 -1(3)
C46 C47 C48 C53 -175.6(18)
C47 C46 C51 C50 -5(3)
C47 C48 C49 C50 1(2)
C47 C48 C49 C55 178.6(14)
C48 C49 C50 C51 -3(3)
C48 C49 C50 C54 178.2(15)
C48 C49 C55 N1 -71(2)
C49 C50 C51 C46 5(3)
C50 C49 C55 N1 107(2)
C51 C46 C47 C48 3(3)
C52 C46 C47 C48 179.7(16)
C52 C46 C51 C50 178.0(16)
C53 C48 C49 C50 175.8(16)
C53 C48 C49 C55 -7(2)
C54 C50 C51 C46 -176.1(15)
C55 N1 C56 N2 -178.5(14)
C55 N1 C57 C58 178.2(15)
C55 C49 C50 C51 179.0(15)
C55 C49 C50 C54 1(3)
C56 N1 C55 C49 120(2)
C56 N1 C57 C58 0(2)
C56 N2 C58 C57 -1(2)
C56 N2 C59 C60 -125.5(17)
C57 N1 C55 C49 -58(2)
C57 N1 C56 N2 0(2)
C58 N2 C56 N1 0.4(19)
C58 N2 C59 C60 52(2)
C59 N2 C56 N1 178.8(15)
C59 N2 C58 C57 -178.9(16)
C59 C60 C61 C62 -179.0(14)
C60 C61 C62 C63 -178.1(14)
C61 C62 C63 C64 -170.1(13)
C62 C63 C64 N3 -179.4(14)
C64 N3 C65 N4 -178.3(15)
C64 N3 C67 C66 178.6(16)
C65 N3 C64 C63 108.7(18)
C65 N3 C67 C66 1(2)
C65 N4 C66 C67 0(2)
C65 N4 C68 C69 -124.8(16)
C66 N4 C65 N3 0.0(19)
C66 N4 C68 C69 58(2)
C67 N3 C64 C63 -69(2)
C67 N3 C65 N4 -0.4(19)
C68 N4 C65 N3 -177.6(13)
C68 N4 C66 C67 178.0(15)
C68 C69 C70 C71 -175.4(13)
C68 C69 C70 C76 3(2)
C68 C69 C74 C73 177.9(12)
C68 C69 C74 C77 0(2)
C69 C70 C71 C72 -6(2)
C70 C69 C74 C73 -2(2)
C70 C69 C74 C77 179.4(13)
C70 C71 C72 C73 4(2)
C70 C71 C72 C75 -176.6(14)
C71 C72 C73 C74 -1(2)
C72 C73 C74 C69 1(2)
C72 C73 C74 C77 178.9(13)
C74 C69 C70 C71 5(2)
C74 C69 C70 C76 -176.8(13)
C75 C72 C73 C74 179.2(13)
C76 C70 C71 C72 175.9(14)

loop_
_exptl_oxdiff_crystal_face_indexfrac_h
_exptl_oxdiff_crystal_face_indexfrac_k
_exptl_oxdiff_crystal_face_indexfrac_l
_exptl_oxdiff_crystal_face_x
_exptl_oxdiff_crystal_face_y
_exptl_oxdiff_crystal_face_z
10.9895 0.0031 7.9700 0.9865 -0.2459 -0.1726
-0.0002 -0.0003 1.0004 0.0182 -0.0467 -0.0023
0.0002 0.0003 -1.0004 -0.0182 0.0467 0.0023
-0.9999 -0.0023 5.0051 0.0144 -0.2453 0.0028
0.9999 0.0023 -5.0051 -0.0144 0.2453 -0.0028
-10.9895 -0.0031 -7.9700 -0.9865 0.2459 0.1726
0.0190 7.9905 1.0674 0.1918 -0.0283 0.9398
-7.9938 0.9881 19.0407 -0.2448 -0.9787 0.1874
7.9938 -0.9881 -19.0407 0.2448 0.9787 -0.1874
-0.0201 -7.9930 5.9355 -0.0646 -0.2988 -0.9556
0.0201 7.9930 -5.9355 0.0646 0.2988 0.9556
-0.0190 -7.9905 -1.0674 -0.1918 0.0283 -0.9398
